data_4306622
loop_
_publ_author_name
'Craig Gourlay'
'Christian J. Doonan'
'Jonathan M. White'
'Charles G. Young'

_publ_section_title
;
A Novel Ligand Modification and Diamond-core Molybdenum(IV)
2,6-Bis(2,2-diphenyl-2-thioethyl)pyridinate(2-) Complex
;
_journal_name_full 'Inorganic Chemistry'
_journal_page_first 11166
_journal_page_last 11170
_journal_paper_doi 10.1021/ic8014354
_journal_volume 47
_journal_year 2008
_chemical_formula_sum 'C70 H60 Mo2 N4 O2 S4'
_chemical_formula_weight 1309.34
_chemical_name_systematic
;
mu-oxo-mu-sulfido-{2,6-bis(2,2-diphenyl-2-
thioethyl)pyridinato}{2-(2,2-diphenyl-2-thioethyl)
-6-(2,2-diphenyl-2-oxoethyl)pyridinato}dimolybdenum(IV) 
;
_space_group_IT_number 2
_symmetry_cell_setting triclinic
_symmetry_space_group_name_Hall '-P 1'
_symmetry_space_group_name_H-M 'P -1'
_atom_sites_solution_hydrogens geom
_atom_sites_solution_primary direct
_atom_sites_solution_secondary difmap
_audit_creation_method SHELXL-97
_cell_angle_alpha 62.1480(10)
_cell_angle_beta 67.628(2)
_cell_angle_gamma 78.459(2)
_cell_formula_units_Z 2
_cell_length_a 15.1892(12)
_cell_length_b 15.4013(12)
_cell_length_c 16.1475(13)
_cell_measurement_reflns_used 3050
_cell_measurement_temperature 130(2)
_cell_measurement_theta_max 26.99
_cell_measurement_theta_min 2.50
_cell_volume 3087.3(4)
_computing_structure_refinement 'SHELXL-97 (Sheldrick, 1997)'
_diffrn_ambient_temperature 130(2)
_diffrn_measured_fraction_theta_full 0.986
_diffrn_measured_fraction_theta_max 0.986
_diffrn_measurement_device_type 'CCD area detector'
_diffrn_measurement_method 'phi and omega scans'
_diffrn_radiation_monochromator graphite
_diffrn_radiation_source 'fine-focus sealed tube'
_diffrn_radiation_type MoK\a
_diffrn_radiation_wavelength 0.71073
_diffrn_reflns_av_R_equivalents 0.0294
_diffrn_reflns_av_sigmaI/netI 0.0662
_diffrn_reflns_limit_h_max 18
_diffrn_reflns_limit_h_min -17
_diffrn_reflns_limit_k_max 14
_diffrn_reflns_limit_k_min -18
_diffrn_reflns_limit_l_max 10
_diffrn_reflns_limit_l_min -19
_diffrn_reflns_number 16077
_diffrn_reflns_theta_full 25.00
_diffrn_reflns_theta_max 25.00
_diffrn_reflns_theta_min 1.45
_exptl_absorpt_coefficient_mu 0.590
_exptl_absorpt_correction_T_max 1.00
_exptl_absorpt_correction_T_min 0.83
_exptl_absorpt_correction_type multi-scan
_exptl_absorpt_process_details SADABS
_exptl_crystal_colour black
_exptl_crystal_density_diffrn 1.408
_exptl_crystal_density_method 'not measured'
_exptl_crystal_description rod
_exptl_crystal_F_000 1344
_exptl_crystal_size_max 0.30
_exptl_crystal_size_mid 0.15
_exptl_crystal_size_min 0.10
_refine_diff_density_max 0.672
_refine_diff_density_min -0.389
_refine_diff_density_rms 0.072
_refine_ls_extinction_method none
_refine_ls_goodness_of_fit_ref 1.119
_refine_ls_hydrogen_treatment constr
_refine_ls_matrix_type full
_refine_ls_number_parameters 741
_refine_ls_number_reflns 10710
_refine_ls_number_restraints 0
_refine_ls_restrained_S_all 1.119
_refine_ls_R_factor_all 0.0685
_refine_ls_R_factor_gt 0.0487
_refine_ls_shift/su_max 0.008
_refine_ls_shift/su_mean 0.000
_refine_ls_structure_factor_coef Fsqd
_refine_ls_weighting_details 'calc w=1/[\s^2^(Fo^2^)+(0.0182P)^2^+0.0000P] where P=(Fo^2^+2Fc^2^)/3'
_refine_ls_weighting_scheme calc
_refine_ls_wR_factor_gt 0.0800
_refine_ls_wR_factor_ref 0.0848
_reflns_number_gt 8197
_reflns_number_total 10710
_reflns_threshold_expression >2sigma(I)
_cod_data_source_file ic8014354_si_001.cif
_cod_data_source_block jmwcg1
_cod_depositor_comments
;
The following automatic conversions were performed:
'_symmetry_cell_setting' value 'Triclinic' changed to 'triclinic'
according to '/home/saulius/struct/CIF-dictionaries/cif_core.dic'
dictionary named 'cif_core.dic' version 2.4.1 from 2010-06-29.

Automatic conversion script
Id: cif_fix_enum 1527 2010-12-29 10:47:43Z saulius 
;
_cod_original_sg_symbol_H-M 'P -1 '
_cod_database_code 4306622

loop_
_symmetry_equiv_pos_as_xyz
'x, y, z'
'-x, -y, -z'

loop_
_atom_site_label
_atom_site_type_symbol
_atom_site_fract_x
_atom_site_fract_y
_atom_site_fract_z
_atom_site_U_iso_or_equiv
_atom_site_adp_type
_atom_site_occupancy
_atom_site_symmetry_multiplicity
_atom_site_calc_flag
_atom_site_refinement_flags
_atom_site_disorder_assembly
_atom_site_disorder_group
C1 C 1.0900(3) 0.5580(3) 0.6162(3) 0.0378(10) Uani 1 1 d . . .
C2 C 1.1285(3) 0.4715(3) 0.6104(3) 0.0507(12) Uani 1 1 d . . .
H2 H 1.1081 0.4477 0.5761 0.061 Uiso 1 1 calc R . .
C3 C 1.1957(3) 0.4194(3) 0.6534(4) 0.0592(13) Uani 1 1 d . . .
H3 H 1.2242 0.3608 0.6477 0.071 Uiso 1 1 calc R . .
C4 C 1.2207(3) 0.4542(3) 0.7051(3) 0.0515(12) Uani 1 1 d . . .
H4 H 1.2666 0.4186 0.7367 0.062 Uiso 1 1 calc R . .
C5 C 1.1808(3) 0.5395(3) 0.7120(3) 0.0388(10) Uani 1 1 d . . .
C6 C 1.0157(2) 0.6131(3) 0.5692(3) 0.0396(10) Uani 1 1 d . . .
H6A H 0.9635 0.6346 0.6159 0.048 Uiso 1 1 calc R . .
H6B H 0.9886 0.5681 0.5575 0.048 Uiso 1 1 calc R . .
C7 C 1.0538(3) 0.7040(3) 0.4697(3) 0.0366(10) Uani 1 1 d . . .
C8 C 1.2029(3) 0.5681(3) 0.7785(3) 0.0436(11) Uani 1 1 d . . .
H8A H 1.2375 0.5123 0.8176 0.052 Uiso 1 1 calc R . .
H8B H 1.1419 0.5780 0.8259 0.052 Uiso 1 1 calc R . .
C9 C 1.2623(2) 0.6614(3) 0.7278(3) 0.0372(10) Uani 1 1 d . . .
C10 C 0.9815(3) 0.7497(3) 0.4154(3) 0.0400(10) Uani 1 1 d . . .
C11 C 0.8867(3) 0.7264(3) 0.4611(3) 0.0516(12) Uani 1 1 d . . .
H11 H 0.8647 0.6794 0.5284 0.062 Uiso 1 1 calc R . .
C12 C 0.8233(3) 0.7718(4) 0.4086(4) 0.0626(14) Uani 1 1 d . . .
H12 H 0.7580 0.7557 0.4408 0.075 Uiso 1 1 calc R . .
C13 C 0.8534(4) 0.8388(4) 0.3121(4) 0.0701(15) Uani 1 1 d . . .
H13 H 0.8096 0.8680 0.2765 0.084 Uiso 1 1 calc R . .
C14 C 0.9476(4) 0.8641(4) 0.2661(4) 0.0708(15) Uani 1 1 d . . .
H14 H 0.9690 0.9121 0.1991 0.085 Uiso 1 1 calc R . .
C15 C 1.0104(3) 0.8196(3) 0.3178(3) 0.0577(13) Uani 1 1 d . . .
H15 H 1.0754 0.8372 0.2856 0.069 Uiso 1 1 calc R . .
C16 C 1.1461(3) 0.6727(3) 0.4062(3) 0.0397(10) Uani 1 1 d . . .
C17 C 1.1424(3) 0.6296(3) 0.3491(4) 0.0608(13) Uani 1 1 d . . .
H17 H 1.0828 0.6257 0.3445 0.073 Uiso 1 1 calc R . .
C18 C 1.2236(4) 0.5924(4) 0.2987(4) 0.0864(18) Uani 1 1 d . . .
H18 H 1.2195 0.5636 0.2596 0.104 Uiso 1 1 calc R . .
C19 C 1.3109(4) 0.5967(4) 0.3047(4) 0.0808(17) Uani 1 1 d . . .
H19 H 1.3670 0.5712 0.2699 0.097 Uiso 1 1 calc R . .
C20 C 1.3152(3) 0.6382(3) 0.3617(4) 0.0626(14) Uani 1 1 d . . .
H20 H 1.3747 0.6414 0.3667 0.075 Uiso 1 1 calc R . .
C21 C 1.2343(3) 0.6753(3) 0.4119(3) 0.0450(11) Uani 1 1 d . . .
H21 H 1.2389 0.7034 0.4514 0.054 Uiso 1 1 calc R . .
C22 C 1.2975(3) 0.6695(3) 0.8009(3) 0.0415(10) Uani 1 1 d . . .
C23 C 1.2569(3) 0.6198(3) 0.9025(4) 0.0581(13) Uani 1 1 d . . .
H23 H 1.2074 0.5754 0.9291 0.070 Uiso 1 1 calc R . .
C24 C 1.2873(3) 0.6335(4) 0.9665(4) 0.0745(15) Uani 1 1 d . . .
H24 H 1.2589 0.5977 1.0362 0.089 Uiso 1 1 calc R . .
C25 C 1.3577(3) 0.6979(4) 0.9305(4) 0.0767(16) Uani 1 1 d . . .
H25 H 1.3779 0.7075 0.9745 0.092 Uiso 1 1 calc R . .
C26 C 1.3985(3) 0.7484(4) 0.8294(4) 0.0707(15) Uani 1 1 d . . .
H26 H 1.4475 0.7932 0.8033 0.085 Uiso 1 1 calc R . .
C27 C 1.3690(3) 0.7348(3) 0.7653(4) 0.0529(12) Uani 1 1 d . . .
H27 H 1.3980 0.7705 0.6957 0.063 Uiso 1 1 calc R . .
C28 C 1.3470(3) 0.6617(3) 0.6373(3) 0.0384(10) Uani 1 1 d . . .
C29 C 1.3600(3) 0.7308(3) 0.5422(3) 0.0486(11) Uani 1 1 d . . .
H29 H 1.3138 0.7826 0.5298 0.058 Uiso 1 1 calc R . .
C30 C 1.4383(3) 0.7284(4) 0.4626(4) 0.0636(14) Uani 1 1 d . . .
H30 H 1.4454 0.7783 0.3974 0.076 Uiso 1 1 calc R . .
C31 C 1.5043(3) 0.6549(4) 0.4783(4) 0.0691(15) Uani 1 1 d . . .
H31 H 1.5570 0.6520 0.4239 0.083 Uiso 1 1 calc R . .
C32 C 1.4953(3) 0.5850(4) 0.5720(4) 0.0787(17) Uani 1 1 d . . .
H32 H 1.5426 0.5343 0.5829 0.094 Uiso 1 1 calc R . .
C33 C 1.4169(3) 0.5872(3) 0.6527(4) 0.0661(14) Uani 1 1 d . . .
H33 H 1.4112 0.5380 0.7179 0.079 Uiso 1 1 calc R . .
C34 C 0.7725(2) 1.0051(3) 0.7202(3) 0.0369(10) Uani 1 1 d . . .
C35 C 0.7211(3) 1.0825(3) 0.7401(3) 0.0485(11) Uani 1 1 d . . .
H35 H 0.6860 1.1274 0.6987 0.058 Uiso 1 1 calc R . .
C36 C 0.7207(3) 1.0943(3) 0.8191(4) 0.0553(13) Uani 1 1 d . . .
H36 H 0.6836 1.1456 0.8345 0.066 Uiso 1 1 calc R . .
C37 C 0.7745(3) 1.0309(3) 0.8757(3) 0.0481(11) Uani 1 1 d . . .
H37 H 0.7765 1.0391 0.9297 0.058 Uiso 1 1 calc R . .
C38 C 0.8258(3) 0.9551(3) 0.8542(3) 0.0364(10) Uani 1 1 d . . .
C39 C 0.7688(2) 0.9929(3) 0.6345(3) 0.0380(10) Uani 1 1 d . . .
H39A H 0.8345 0.9840 0.5935 0.046 Uiso 1 1 calc R . .
H39B H 0.7410 1.0536 0.5925 0.046 Uiso 1 1 calc R . .
C40 C 0.7093(2) 0.9044(3) 0.6677(3) 0.0361(10) Uani 1 1 d . . .
C41 C 0.8898(3) 0.8905(3) 0.9121(3) 0.0397(10) Uani 1 1 d . . .
H41A H 0.8848 0.9128 0.9622 0.048 Uiso 1 1 calc R . .
H41B H 0.9564 0.8993 0.8663 0.048 Uiso 1 1 calc R . .
C42 C 0.8684(3) 0.7809(3) 0.9653(3) 0.0363(9) Uani 1 1 d . . .
C43 C 0.6827(2) 0.9077(3) 0.5849(3) 0.0391(10) Uani 1 1 d . . .
C44 C 0.6237(3) 0.8353(3) 0.6077(3) 0.0554(12) Uani 1 1 d . . .
H44 H 0.6069 0.7823 0.6722 0.066 Uiso 1 1 calc R . .
C45 C 0.5892(3) 0.8395(4) 0.5381(4) 0.0682(15) Uani 1 1 d . . .
H45 H 0.5490 0.7896 0.5549 0.082 Uiso 1 1 calc R . .
C46 C 0.6126(4) 0.9146(5) 0.4457(4) 0.0743(16) Uani 1 1 d . . .
H46 H 0.5877 0.9185 0.3983 0.089 Uiso 1 1 calc R . .
C47 C 0.6727(4) 0.9851(4) 0.4213(4) 0.0746(16) Uani 1 1 d . . .
H47 H 0.6897 1.0375 0.3564 0.090 Uiso 1 1 calc R . .
C48 C 0.7087(3) 0.9808(3) 0.4902(3) 0.0563(12) Uani 1 1 d . . .
H48 H 0.7518 1.0288 0.4716 0.068 Uiso 1 1 calc R . .
C49 C 0.6180(3) 0.9064(3) 0.7522(3) 0.0377(10) Uani 1 1 d . . .
C50 C 0.5451(3) 0.9716(3) 0.7270(3) 0.0482(11) Uani 1 1 d . . .
H50 H 0.5504 1.0082 0.6590 0.058 Uiso 1 1 calc R . .
C51 C 0.4647(3) 0.9847(4) 0.7988(4) 0.0666(14) Uani 1 1 d . . .
H51 H 0.4153 1.0295 0.7798 0.080 Uiso 1 1 calc R . .
C52 C 0.4562(3) 0.9339(4) 0.8961(4) 0.0780(17) Uani 1 1 d . . .
H52 H 0.4013 0.9436 0.9451 0.094 Uiso 1 1 calc R . .
C53 C 0.5274(3) 0.8678(4) 0.9241(3) 0.0654(14) Uani 1 1 d . . .
H53 H 0.5215 0.8315 0.9923 0.078 Uiso 1 1 calc R . .
C54 C 0.6081(3) 0.8547(3) 0.8513(3) 0.0489(11) Uani 1 1 d . . .
H54 H 0.6570 0.8093 0.8706 0.059 Uiso 1 1 calc R . .
C55 C 0.9342(3) 0.7212(3) 1.0270(3) 0.0409(10) Uani 1 1 d . . .
C56 C 0.9554(3) 0.7516(4) 1.0852(3) 0.0656(14) Uani 1 1 d . . .
H56 H 0.9315 0.8135 1.0851 0.079 Uiso 1 1 calc R . .
C57 C 1.0109(3) 0.6935(4) 1.1436(4) 0.0750(15) Uani 1 1 d . . .
H57 H 1.0264 0.7167 1.1813 0.090 Uiso 1 1 calc R . .
C58 C 1.0436(3) 0.6024(4) 1.1471(4) 0.0644(14) Uani 1 1 d . . .
H58 H 1.0808 0.5618 1.1880 0.077 Uiso 1 1 calc R . .
C59 C 1.0220(3) 0.5713(3) 1.0911(4) 0.0584(13) Uani 1 1 d . . .
H59 H 1.0443 0.5084 1.0930 0.070 Uiso 1 1 calc R . .
C60 C 0.9683(3) 0.6295(3) 1.0317(3) 0.0479(11) Uani 1 1 d . . .
H60 H 0.9544 0.6062 0.9931 0.058 Uiso 1 1 calc R . .
C61 C 0.7655(3) 0.7586(3) 1.0360(3) 0.0413(10) Uani 1 1 d . . .
C62 C 0.7169(3) 0.6882(3) 1.0417(3) 0.0494(11) Uani 1 1 d . . .
H62 H 0.7464 0.6564 0.9992 0.059 Uiso 1 1 calc R . .
C63 C 0.6262(3) 0.6633(4) 1.1080(4) 0.0701(15) Uani 1 1 d . . .
H63 H 0.5935 0.6152 1.1104 0.084 Uiso 1 1 calc R . .
C64 C 0.5834(4) 0.7071(4) 1.1697(4) 0.0861(19) Uani 1 1 d . . .
H64 H 0.5213 0.6888 1.2163 0.103 Uiso 1 1 calc R . .
C65 C 0.6297(4) 0.7779(4) 1.1650(4) 0.0882(19) Uani 1 1 d . . .
H65 H 0.5990 0.8096 1.2074 0.106 Uiso 1 1 calc R . .
C66 C 0.7214(3) 0.8035(3) 1.0985(4) 0.0653(14) Uani 1 1 d . . .
H66 H 0.7536 0.8519 1.0962 0.078 Uiso 1 1 calc R . .
C67 C 0.8394(5) 0.0664(4) 0.0942(5) 0.095(2) Uani 1 1 d . . .
C68 C 0.8382(4) 0.1296(4) 0.1347(5) 0.097(2) Uani 1 1 d . . .
H68A H 0.7724 0.1407 0.1720 0.145 Uiso 1 1 calc R . .
H68B H 0.8653 0.1924 0.0811 0.145 Uiso 1 1 calc R . .
H68C H 0.8760 0.1000 0.1793 0.145 Uiso 1 1 calc R . .
C69 C 0.4269(5) 0.4579(5) 0.1272(5) 0.098(2) Uani 1 1 d . . .
C70 C 0.3848(4) 0.4005(4) 0.1035(5) 0.133(3) Uani 1 1 d . . .
H70A H 0.3934 0.4331 0.0324 0.199 Uiso 1 1 calc R . .
H70B H 0.3167 0.3941 0.1418 0.199 Uiso 1 1 calc R . .
H70C H 0.4157 0.3351 0.1201 0.199 Uiso 1 1 calc R . .
N1 N 1.1165(2) 0.5940(2) 0.6650(2) 0.0339(8) Uani 1 1 d . . .
N2 N 0.82361(19) 0.9402(2) 0.7780(2) 0.0331(8) Uani 1 1 d . . .
N3 N 0.8392(7) 0.0155(5) 0.0650(6) 0.204(4) Uani 1 1 d . . .
N4 N 0.4605(5) 0.5056(5) 0.1423(6) 0.154(3) Uani 1 1 d . . .
O1 O 0.94980(15) 0.67530(16) 0.75895(18) 0.0333(6) Uani 1 1 d . . .
O2 O 0.88677(17) 0.74649(17) 0.89260(19) 0.0395(7) Uani 1 1 d . . .
S1 S 1.01876(6) 0.90952(7) 0.64037(8) 0.0373(3) Uani 1 1 d . . .
S2 S 1.07005(7) 0.80433(7) 0.49626(8) 0.0403(3) Uani 1 1 d . . .
S3 S 1.18161(7) 0.77003(7) 0.69617(8) 0.0418(3) Uani 1 1 d . . .
S4 S 0.78455(7) 0.79046(7) 0.70479(8) 0.0381(3) Uani 1 1 d . . .
Mo2 Mo 0.90094(2) 0.80791(2) 0.75512(2) 0.03026(10) Uani 1 1 d . . .
Mo1 Mo 1.05600(2) 0.74472(2) 0.66169(2) 0.03101(10) Uani 1 1 d . . .

loop_
_atom_site_aniso_label
_atom_site_aniso_U_11
_atom_site_aniso_U_22
_atom_site_aniso_U_33
_atom_site_aniso_U_23
_atom_site_aniso_U_13
_atom_site_aniso_U_12
C1 0.045(2) 0.031(2) 0.032(2) -0.011(2) -0.008(2) -0.0052(19)
C2 0.068(3) 0.039(3) 0.052(3) -0.023(2) -0.024(3) 0.001(2)
C3 0.073(3) 0.037(3) 0.076(4) -0.031(3) -0.032(3) 0.012(2)
C4 0.058(3) 0.036(3) 0.064(3) -0.021(2) -0.030(3) 0.008(2)
C5 0.038(2) 0.034(2) 0.039(3) -0.012(2) -0.010(2) -0.0042(19)
C6 0.043(2) 0.037(2) 0.042(3) -0.020(2) -0.012(2) -0.0053(19)
C7 0.040(2) 0.036(2) 0.038(3) -0.019(2) -0.013(2) -0.0016(18)
C8 0.042(2) 0.037(2) 0.046(3) -0.011(2) -0.020(2) 0.0026(19)
C9 0.034(2) 0.034(2) 0.040(3) -0.013(2) -0.013(2) -0.0002(18)
C10 0.043(2) 0.041(2) 0.044(3) -0.024(2) -0.018(2) 0.004(2)
C11 0.053(3) 0.058(3) 0.054(3) -0.030(3) -0.024(2) 0.005(2)
C12 0.049(3) 0.074(4) 0.085(4) -0.050(3) -0.030(3) 0.014(3)
C13 0.084(4) 0.066(4) 0.088(5) -0.042(3) -0.061(4) 0.030(3)
C14 0.085(4) 0.064(3) 0.062(4) -0.020(3) -0.038(3) 0.008(3)
C15 0.061(3) 0.052(3) 0.053(3) -0.013(3) -0.027(3) 0.004(2)
C16 0.044(2) 0.035(2) 0.039(3) -0.016(2) -0.014(2) 0.0006(19)
C17 0.056(3) 0.077(4) 0.067(4) -0.048(3) -0.024(3) 0.009(3)
C18 0.079(4) 0.123(5) 0.099(5) -0.089(4) -0.031(4) 0.019(4)
C19 0.063(3) 0.109(5) 0.080(4) -0.065(4) -0.016(3) 0.022(3)
C20 0.042(3) 0.078(4) 0.071(4) -0.040(3) -0.015(3) 0.004(2)
C21 0.044(2) 0.046(3) 0.044(3) -0.022(2) -0.011(2) -0.001(2)
C22 0.032(2) 0.040(2) 0.049(3) -0.017(2) -0.015(2) 0.0027(19)
C23 0.054(3) 0.070(3) 0.052(3) -0.023(3) -0.018(3) -0.016(2)
C24 0.076(4) 0.101(4) 0.051(3) -0.029(3) -0.024(3) -0.013(3)
C25 0.060(3) 0.115(5) 0.080(4) -0.053(4) -0.029(3) -0.013(3)
C26 0.052(3) 0.093(4) 0.081(4) -0.046(4) -0.016(3) -0.020(3)
C27 0.039(2) 0.064(3) 0.053(3) -0.025(3) -0.011(2) -0.008(2)
C28 0.038(2) 0.033(2) 0.042(3) -0.015(2) -0.014(2) 0.0027(19)
C29 0.039(2) 0.048(3) 0.051(3) -0.014(2) -0.017(2) 0.002(2)
C30 0.055(3) 0.078(4) 0.045(3) -0.021(3) -0.009(3) -0.005(3)
C31 0.053(3) 0.094(4) 0.061(4) -0.046(4) -0.006(3) 0.002(3)
C32 0.054(3) 0.075(4) 0.086(5) -0.035(4) -0.015(3) 0.024(3)
C33 0.058(3) 0.058(3) 0.057(3) -0.015(3) -0.013(3) 0.012(3)
C34 0.035(2) 0.031(2) 0.036(3) -0.010(2) -0.0074(19) -0.0023(18)
C35 0.046(3) 0.038(3) 0.059(3) -0.018(2) -0.023(2) 0.007(2)
C36 0.058(3) 0.042(3) 0.067(4) -0.033(3) -0.020(3) 0.017(2)
C37 0.057(3) 0.043(3) 0.048(3) -0.027(2) -0.014(2) 0.004(2)
C38 0.036(2) 0.030(2) 0.037(3) -0.014(2) -0.0061(19) -0.0043(18)
C39 0.035(2) 0.033(2) 0.040(3) -0.009(2) -0.014(2) -0.0023(17)
C40 0.032(2) 0.035(2) 0.033(2) -0.009(2) -0.0116(19) 0.0026(18)
C41 0.049(2) 0.037(2) 0.033(2) -0.016(2) -0.013(2) 0.0001(19)
C42 0.040(2) 0.040(2) 0.031(2) -0.018(2) -0.0111(19) -0.0004(19)
C43 0.031(2) 0.047(3) 0.036(3) -0.017(2) -0.0118(19) 0.0041(19)
C44 0.044(3) 0.076(3) 0.048(3) -0.026(3) -0.013(2) -0.011(2)
C45 0.046(3) 0.112(5) 0.067(4) -0.055(4) -0.016(3) -0.007(3)
C46 0.066(4) 0.113(5) 0.064(4) -0.051(4) -0.040(3) 0.029(3)
C47 0.100(4) 0.069(4) 0.046(3) -0.017(3) -0.035(3) 0.017(3)
C48 0.067(3) 0.055(3) 0.044(3) -0.019(3) -0.023(3) 0.007(2)
C49 0.035(2) 0.038(2) 0.041(3) -0.016(2) -0.013(2) -0.0032(18)
C50 0.048(3) 0.054(3) 0.045(3) -0.022(2) -0.021(2) 0.008(2)
C51 0.057(3) 0.072(4) 0.071(4) -0.039(3) -0.022(3) 0.020(3)
C52 0.056(3) 0.104(5) 0.067(4) -0.050(4) -0.007(3) 0.018(3)
C53 0.067(3) 0.080(4) 0.034(3) -0.019(3) -0.010(3) 0.000(3)
C54 0.044(3) 0.053(3) 0.044(3) -0.019(2) -0.012(2) -0.001(2)
C55 0.045(2) 0.042(3) 0.028(2) -0.010(2) -0.009(2) -0.004(2)
C56 0.086(4) 0.070(3) 0.052(3) -0.032(3) -0.037(3) 0.016(3)
C57 0.095(4) 0.087(4) 0.059(4) -0.031(3) -0.046(3) 0.001(3)
C58 0.056(3) 0.076(4) 0.047(3) -0.011(3) -0.023(3) 0.002(3)
C59 0.051(3) 0.058(3) 0.054(3) -0.018(3) -0.016(3) 0.005(2)
C60 0.048(3) 0.043(3) 0.049(3) -0.019(2) -0.015(2) 0.001(2)
C61 0.050(3) 0.035(2) 0.031(2) -0.009(2) -0.014(2) 0.002(2)
C62 0.050(3) 0.052(3) 0.037(3) -0.010(2) -0.017(2) -0.005(2)
C63 0.056(3) 0.076(4) 0.060(4) -0.007(3) -0.024(3) -0.015(3)
C64 0.054(3) 0.083(4) 0.066(4) -0.005(4) 0.003(3) -0.006(3)
C65 0.083(4) 0.071(4) 0.067(4) -0.029(3) 0.014(3) 0.010(3)
C66 0.071(3) 0.052(3) 0.053(3) -0.025(3) 0.001(3) -0.002(3)
C67 0.149(6) 0.073(4) 0.096(5) -0.045(4) -0.075(5) 0.020(4)
C68 0.075(4) 0.103(5) 0.137(6) -0.082(5) -0.026(4) 0.005(3)
C69 0.093(5) 0.098(6) 0.091(5) -0.047(4) -0.004(4) -0.018(4)
C70 0.141(6) 0.088(5) 0.149(7) -0.024(5) -0.038(5) -0.047(4)
N1 0.0366(18) 0.0271(18) 0.035(2) -0.0113(16) -0.0091(16) -0.0044(14)
N2 0.0318(17) 0.0287(18) 0.032(2) -0.0095(16) -0.0063(15) -0.0049(14)
N3 0.420(12) 0.110(5) 0.202(8) -0.096(6) -0.222(8) 0.060(6)
N4 0.142(6) 0.188(7) 0.183(7) -0.136(6) -0.027(5) -0.019(5)
O1 0.0346(14) 0.0337(15) 0.0327(16) -0.0148(13) -0.0127(12) 0.0013(11)
O2 0.0535(16) 0.0352(15) 0.0317(16) -0.0151(13) -0.0176(14) 0.0036(13)
S1 0.0354(5) 0.0333(6) 0.0397(6) -0.0152(5) -0.0089(5) -0.0022(4)
S2 0.0513(6) 0.0353(6) 0.0343(6) -0.0149(5) -0.0130(5) -0.0042(5)
S3 0.0381(6) 0.0374(6) 0.0559(8) -0.0226(6) -0.0205(5) 0.0030(5)
S4 0.0361(5) 0.0355(6) 0.0446(7) -0.0161(5) -0.0173(5) -0.0004(4)
Mo2 0.02964(18) 0.0307(2) 0.0291(2) -0.01276(16) -0.00901(15) 0.00010(14)
Mo1 0.03001(18) 0.0312(2) 0.0319(2) -0.01478(17) -0.00926(16) 0.00003(14)

loop_
_atom_type_symbol
_atom_type_description
_atom_type_scat_dispersion_real
_atom_type_scat_dispersion_imag
_atom_type_scat_source
C C 0.0033 0.0016 'International Tables Vol C Tables 4.2.6.8 and 6.1.1.4'
H H 0.0000 0.0000 'International Tables Vol C Tables 4.2.6.8 and 6.1.1.4'
N N 0.0061 0.0033 'International Tables Vol C Tables 4.2.6.8 and 6.1.1.4'
O O 0.0106 0.0060 'International Tables Vol C Tables 4.2.6.8 and 6.1.1.4'
S S 0.1246 0.1234 'International Tables Vol C Tables 4.2.6.8 and 6.1.1.4'
Mo Mo -1.6832 0.6857 'International Tables Vol C Tables 4.2.6.8 and 6.1.1.4'

loop_
_geom_angle_atom_site_label_1
_geom_angle_atom_site_label_2
_geom_angle_atom_site_label_3
_geom_angle
_geom_angle_site_symmetry_1
_geom_angle_site_symmetry_3
_geom_angle_publ_flag
N1 C1 C2 121.6(4) . . ?
N1 C1 C6 119.0(3) . . ?
C2 C1 C6 119.4(4) . . ?
C3 C2 C1 120.6(4) . . ?
C3 C2 H2 119.7 . . ?
C1 C2 H2 119.7 . . ?
C2 C3 C4 117.9(4) . . ?
C2 C3 H3 121.0 . . ?
C4 C3 H3 121.0 . . ?
C3 C4 C5 121.0(4) . . ?
C3 C4 H4 119.5 . . ?
C5 C4 H4 119.5 . . ?
N1 C5 C4 121.0(4) . . ?
N1 C5 C8 120.3(3) . . ?
C4 C5 C8 118.5(4) . . ?
C1 C6 C7 113.6(3) . . ?
C1 C6 H6A 108.9 . . ?
C7 C6 H6A 108.9 . . ?
C1 C6 H6B 108.9 . . ?
C7 C6 H6B 108.9 . . ?
H6A C6 H6B 107.7 . . ?
C10 C7 C6 112.6(3) . . ?
C10 C7 C16 111.5(3) . . ?
C6 C7 C16 107.9(3) . . ?
C10 C7 S2 102.6(2) . . ?
C6 C7 S2 108.8(3) . . ?
C16 C7 S2 113.4(3) . . ?
C5 C8 C9 116.9(3) . . ?
C5 C8 H8A 108.1 . . ?
C9 C8 H8A 108.1 . . ?
C5 C8 H8B 108.1 . . ?
C9 C8 H8B 108.1 . . ?
H8A C8 H8B 107.3 . . ?
C28 C9 C22 110.1(3) . . ?
C28 C9 C8 110.9(3) . . ?
C22 C9 C8 111.1(3) . . ?
C28 C9 S3 112.9(3) . . ?
C22 C9 S3 103.5(2) . . ?
C8 C9 S3 108.1(2) . . ?
C15 C10 C11 118.2(4) . . ?
C15 C10 C7 119.4(4) . . ?
C11 C10 C7 122.3(4) . . ?
C12 C11 C10 119.9(5) . . ?
C12 C11 H11 120.0 . . ?
C10 C11 H11 120.0 . . ?
C13 C12 C11 121.0(5) . . ?
C13 C12 H12 119.5 . . ?
C11 C12 H12 119.5 . . ?
C12 C13 C14 119.6(5) . . ?
C12 C13 H13 120.2 . . ?
C14 C13 H13 120.2 . . ?
C15 C14 C13 119.5(5) . . ?
C15 C14 H14 120.3 . . ?
C13 C14 H14 120.3 . . ?
C10 C15 C14 121.7(5) . . ?
C10 C15 H15 119.2 . . ?
C14 C15 H15 119.2 . . ?
C21 C16 C17 117.4(4) . . ?
C21 C16 C7 122.3(4) . . ?
C17 C16 C7 120.0(4) . . ?
C18 C17 C16 121.1(4) . . ?
C18 C17 H17 119.5 . . ?
C16 C17 H17 119.5 . . ?
C17 C18 C19 120.5(5) . . ?
C17 C18 H18 119.8 . . ?
C19 C18 H18 119.8 . . ?
C20 C19 C18 118.8(5) . . ?
C20 C19 H19 120.6 . . ?
C18 C19 H19 120.6 . . ?
C21 C20 C19 120.7(4) . . ?
C21 C20 H20 119.7 . . ?
C19 C20 H20 119.7 . . ?
C20 C21 C16 121.6(4) . . ?
C20 C21 H21 119.2 . . ?
C16 C21 H21 119.2 . . ?
C23 C22 C27 117.4(4) . . ?
C23 C22 C9 122.8(4) . . ?
C27 C22 C9 119.6(4) . . ?
C22 C23 C24 121.1(4) . . ?
C22 C23 H23 119.5 . . ?
C24 C23 H23 119.5 . . ?
C25 C24 C23 120.9(5) . . ?
C25 C24 H24 119.5 . . ?
C23 C24 H24 119.5 . . ?
C24 C25 C26 118.6(5) . . ?
C24 C25 H25 120.7 . . ?
C26 C25 H25 120.7 . . ?
C25 C26 C27 120.7(5) . . ?
C25 C26 H26 119.6 . . ?
C27 C26 H26 119.6 . . ?
C26 C27 C22 121.2(5) . . ?
C26 C27 H27 119.4 . . ?
C22 C27 H27 119.4 . . ?
C29 C28 C33 117.1(4) . . ?
C29 C28 C9 124.5(3) . . ?
C33 C28 C9 118.3(4) . . ?
C28 C29 C30 122.4(4) . . ?
C28 C29 H29 118.8 . . ?
C30 C29 H29 118.8 . . ?
C31 C30 C29 119.8(5) . . ?
C31 C30 H30 120.1 . . ?
C29 C30 H30 120.1 . . ?
C30 C31 C32 119.9(5) . . ?
C30 C31 H31 120.0 . . ?
C32 C31 H31 120.0 . . ?
C31 C32 C33 120.6(5) . . ?
C31 C32 H32 119.7 . . ?
C33 C32 H32 119.7 . . ?
C32 C33 C28 120.0(5) . . ?
C32 C33 H33 120.0 . . ?
C28 C33 H33 120.0 . . ?
N2 C34 C35 120.9(4) . . ?
N2 C34 C39 120.3(3) . . ?
C35 C34 C39 118.7(4) . . ?
C36 C35 C34 120.3(4) . . ?
C36 C35 H35 119.8 . . ?
C34 C35 H35 119.8 . . ?
C37 C36 C35 118.9(4) . . ?
C37 C36 H36 120.5 . . ?
C35 C36 H36 120.5 . . ?
C36 C37 C38 119.8(4) . . ?
C36 C37 H37 120.1 . . ?
C38 C37 H37 120.1 . . ?
N2 C38 C37 121.7(4) . . ?
N2 C38 C41 118.9(3) . . ?
C37 C38 C41 119.3(4) . . ?
C34 C39 C40 113.1(3) . . ?
C34 C39 H39A 109.0 . . ?
C40 C39 H39A 109.0 . . ?
C34 C39 H39B 109.0 . . ?
C40 C39 H39B 109.0 . . ?
H39A C39 H39B 107.8 . . ?
C43 C40 C49 109.2(3) . . ?
C43 C40 C39 113.1(3) . . ?
C49 C40 C39 107.1(3) . . ?
C43 C40 S4 105.6(3) . . ?
C49 C40 S4 113.9(3) . . ?
C39 C40 S4 108.0(2) . . ?
C38 C41 C42 114.9(3) . . ?
C38 C41 H41A 108.5 . . ?
C42 C41 H41A 108.5 . . ?
C38 C41 H41B 108.5 . . ?
C42 C41 H41B 108.5 . . ?
H41A C41 H41B 107.5 . . ?
O2 C42 C41 108.4(3) . . ?
O2 C42 C55 107.2(3) . . ?
C41 C42 C55 111.2(3) . . ?
O2 C42 C61 109.4(3) . . ?
C41 C42 C61 113.3(3) . . ?
C55 C42 C61 107.1(3) . . ?
C48 C43 C44 118.0(4) . . ?
C48 C43 C40 123.7(4) . . ?
C44 C43 C40 118.2(4) . . ?
C45 C44 C43 121.1(5) . . ?
C45 C44 H44 119.5 . . ?
C43 C44 H44 119.5 . . ?
C46 C45 C44 120.2(5) . . ?
C46 C45 H45 119.9 . . ?
C44 C45 H45 119.9 . . ?
C45 C46 C47 119.5(5) . . ?
C45 C46 H46 120.3 . . ?
C47 C46 H46 120.3 . . ?
C46 C47 C48 120.8(5) . . ?
C46 C47 H47 119.6 . . ?
C48 C47 H47 119.6 . . ?
C43 C48 C47 120.4(5) . . ?
C43 C48 H48 119.8 . . ?
C47 C48 H48 119.8 . . ?
C54 C49 C50 117.8(4) . . ?
C54 C49 C40 123.8(3) . . ?
C50 C49 C40 118.0(4) . . ?
C51 C50 C49 121.4(4) . . ?
C51 C50 H50 119.3 . . ?
C49 C50 H50 119.3 . . ?
C52 C51 C50 120.2(4) . . ?
C52 C51 H51 119.9 . . ?
C50 C51 H51 119.9 . . ?
C51 C52 C53 120.0(5) . . ?
C51 C52 H52 120.0 . . ?
C53 C52 H52 120.0 . . ?
C52 C53 C54 119.5(5) . . ?
C52 C53 H53 120.3 . . ?
C54 C53 H53 120.3 . . ?
C49 C54 C53 121.1(4) . . ?
C49 C54 H54 119.4 . . ?
C53 C54 H54 119.4 . . ?
C60 C55 C56 117.3(4) . . ?
C60 C55 C42 119.6(4) . . ?
C56 C55 C42 123.0(4) . . ?
C57 C56 C55 121.2(5) . . ?
C57 C56 H56 119.4 . . ?
C55 C56 H56 119.4 . . ?
C58 C57 C56 120.2(5) . . ?
C58 C57 H57 119.9 . . ?
C56 C57 H57 119.9 . . ?
C59 C58 C57 118.9(5) . . ?
C59 C58 H58 120.5 . . ?
C57 C58 H58 120.5 . . ?
C58 C59 C60 121.0(5) . . ?
C58 C59 H59 119.5 . . ?
C60 C59 H59 119.5 . . ?
C59 C60 C55 121.3(4) . . ?
C59 C60 H60 119.3 . . ?
C55 C60 H60 119.3 . . ?
C62 C61 C66 118.5(4) . . ?
C62 C61 C42 119.8(4) . . ?
C66 C61 C42 121.6(4) . . ?
C63 C62 C61 121.0(5) . . ?
C63 C62 H62 119.5 . . ?
C61 C62 H62 119.5 . . ?
C64 C63 C62 120.3(5) . . ?
C64 C63 H63 119.9 . . ?
C62 C63 H63 119.9 . . ?
C63 C64 C65 119.9(5) . . ?
C63 C64 H64 120.1 . . ?
C65 C64 H64 120.1 . . ?
C64 C65 C66 120.3(5) . . ?
C64 C65 H65 119.8 . . ?
C66 C65 H65 119.8 . . ?
C61 C66 C65 119.9(5) . . ?
C61 C66 H66 120.0 . . ?
C65 C66 H66 120.0 . . ?
N3 C67 C68 178.2(9) . . ?
C67 C68 H68A 109.5 . . ?
C67 C68 H68B 109.5 . . ?
H68A C68 H68B 109.5 . . ?
C67 C68 H68C 109.5 . . ?
H68A C68 H68C 109.5 . . ?
H68B C68 H68C 109.5 . . ?
N4 C69 C70 177.4(9) . . ?
C69 C70 H70A 109.5 . . ?
C69 C70 H70B 109.5 . . ?
H70A C70 H70B 109.5 . . ?
C69 C70 H70C 109.5 . . ?
H70A C70 H70C 109.5 . . ?
H70B C70 H70C 109.5 . . ?
C1 N1 C5 117.8(3) . . ?
C1 N1 Mo1 119.1(2) . . ?
C5 N1 Mo1 123.1(3) . . ?
C34 N2 C38 118.2(3) . . ?
C34 N2 Mo2 122.5(3) . . ?
C38 N2 Mo2 119.3(2) . . ?
Mo1 O1 Mo2 82.87(9) . . ?
C42 O2 Mo2 134.5(2) . . ?
Mo2 S1 Mo1 67.28(3) . . ?
C7 S2 Mo1 110.60(13) . . ?
C9 S3 Mo1 113.50(13) . . ?
C40 S4 Mo2 112.38(13) . . ?
O2 Mo2 O1 85.00(10) . . ?
O2 Mo2 S1 122.47(8) . . ?
O1 Mo2 S1 104.87(7) . . ?
O2 Mo2 N2 87.22(11) . . ?
O1 Mo2 N2 168.89(10) . . ?
S1 Mo2 N2 86.02(7) . . ?
O2 Mo2 S4 119.53(8) . . ?
O1 Mo2 S4 85.48(7) . . ?
S1 Mo2 S4 117.70(4) . . ?
N2 Mo2 S4 91.47(8) . . ?
O2 Mo2 Mo1 108.82(7) . . ?
O1 Mo2 Mo1 45.81(6) . . ?
S1 Mo2 Mo1 59.06(3) . . ?
N2 Mo2 Mo1 145.02(7) . . ?
S4 Mo2 Mo1 105.85(3) . . ?
O1 Mo1 N1 84.29(10) . . ?
O1 Mo1 S2 119.20(8) . . ?
N1 Mo1 S2 90.19(8) . . ?
O1 Mo1 S3 123.16(8) . . ?
N1 Mo1 S3 93.18(8) . . ?
S2 Mo1 S3 117.58(4) . . ?
O1 Mo1 S1 104.98(7) . . ?
N1 Mo1 S1 170.67(7) . . ?
S2 Mo1 S1 86.19(4) . . ?
S3 Mo1 S1 80.93(3) . . ?
O1 Mo1 Mo2 51.33(7) . . ?
N1 Mo1 Mo2 135.60(7) . . ?
S2 Mo1 Mo2 110.57(3) . . ?
S3 Mo1 Mo2 109.29(3) . . ?
S1 Mo1 Mo2 53.66(2) . . ?

loop_
_geom_bond_atom_site_label_1
_geom_bond_atom_site_label_2
_geom_bond_distance
_geom_bond_site_symmetry_2
_geom_bond_publ_flag
C1 N1 1.352(5) . ?
C1 C2 1.375(5) . ?
C1 C6 1.496(5) . ?
C2 C3 1.364(5) . ?
C2 H2 0.9500 . ?
C3 C4 1.367(6) . ?
C3 H3 0.9500 . ?
C4 C5 1.368(5) . ?
C4 H4 0.9500 . ?
C5 N1 1.369(5) . ?
C5 C8 1.496(5) . ?
C6 C7 1.546(5) . ?
C6 H6A 0.9900 . ?
C6 H6B 0.9900 . ?
C7 C10 1.524(5) . ?
C7 C16 1.531(5) . ?
C7 S2 1.866(4) . ?
C8 C9 1.551(5) . ?
C8 H8A 0.9900 . ?
C8 H8B 0.9900 . ?
C9 C28 1.535(5) . ?
C9 C22 1.530(5) . ?
C9 S3 1.849(4) . ?
C10 C15 1.383(5) . ?
C10 C11 1.376(5) . ?
C11 C12 1.390(6) . ?
C11 H11 0.9500 . ?
C12 C13 1.359(6) . ?
C12 H12 0.9500 . ?
C13 C14 1.377(6) . ?
C13 H13 0.9500 . ?
C14 C15 1.373(6) . ?
C14 H14 0.9500 . ?
C15 H15 0.9500 . ?
C16 C21 1.386(5) . ?
C16 C17 1.387(5) . ?
C17 C18 1.379(6) . ?
C17 H17 0.9500 . ?
C18 C19 1.383(6) . ?
C18 H18 0.9500 . ?
C19 C20 1.369(6) . ?
C19 H19 0.9500 . ?
C20 C21 1.373(5) . ?
C20 H20 0.9500 . ?
C21 H21 0.9500 . ?
C22 C23 1.379(6) . ?
C22 C27 1.393(5) . ?
C23 C24 1.392(6) . ?
C23 H23 0.9500 . ?
C24 C25 1.370(6) . ?
C24 H24 0.9500 . ?
C25 C26 1.375(7) . ?
C25 H25 0.9500 . ?
C26 C27 1.382(6) . ?
C26 H26 0.9500 . ?
C27 H27 0.9500 . ?
C28 C29 1.362(5) . ?
C28 C33 1.398(5) . ?
C29 C30 1.390(5) . ?
C29 H29 0.9500 . ?
C30 C31 1.350(6) . ?
C30 H30 0.9500 . ?
C31 C32 1.358(7) . ?
C31 H31 0.9500 . ?
C32 C33 1.400(6) . ?
C32 H32 0.9500 . ?
C33 H33 0.9500 . ?
C34 N2 1.358(4) . ?
C34 C35 1.389(5) . ?
C34 C39 1.503(5) . ?
C35 C36 1.368(6) . ?
C35 H35 0.9500 . ?
C36 C37 1.368(5) . ?
C36 H36 0.9500 . ?
C37 C38 1.380(5) . ?
C37 H37 0.9500 . ?
C38 N2 1.365(5) . ?
C38 C41 1.498(5) . ?
C39 C40 1.550(5) . ?
C39 H39A 0.9900 . ?
C39 H39B 0.9900 . ?
C40 C43 1.515(5) . ?
C40 C49 1.539(5) . ?
C40 S4 1.865(4) . ?
C41 C42 1.531(5) . ?
C41 H41A 0.9900 . ?
C41 H41B 0.9900 . ?
C42 O2 1.417(4) . ?
C42 C55 1.540(5) . ?
C42 C61 1.535(5) . ?
C43 C48 1.368(5) . ?
C43 C44 1.394(5) . ?
C44 C45 1.382(6) . ?
C44 H44 0.9500 . ?
C45 C46 1.355(7) . ?
C45 H45 0.9500 . ?
C46 C47 1.374(6) . ?
C46 H46 0.9500 . ?
C47 C48 1.387(6) . ?
C47 H47 0.9500 . ?
C48 H48 0.9500 . ?
C49 C54 1.376(5) . ?
C49 C50 1.384(5) . ?
C50 C51 1.386(5) . ?
C50 H50 0.9500 . ?
C51 C52 1.355(7) . ?
C51 H51 0.9500 . ?
C52 C53 1.383(6) . ?
C52 H52 0.9500 . ?
C53 C54 1.396(5) . ?
C53 H53 0.9500 . ?
C54 H54 0.9500 . ?
C55 C60 1.380(5) . ?
C55 C56 1.381(6) . ?
C56 C57 1.384(6) . ?
C56 H56 0.9500 . ?
C57 C58 1.373(6) . ?
C57 H57 0.9500 . ?
C58 C59 1.360(6) . ?
C58 H58 0.9500 . ?
C59 C60 1.374(5) . ?
C59 H59 0.9500 . ?
C60 H60 0.9500 . ?
C61 C62 1.380(5) . ?
C61 C66 1.377(5) . ?
C62 C63 1.377(6) . ?
C62 H62 0.9500 . ?
C63 C64 1.353(7) . ?
C63 H63 0.9500 . ?
C64 C65 1.370(7) . ?
C64 H64 0.9500 . ?
C65 C66 1.391(6) . ?
C65 H65 0.9500 . ?
C66 H66 0.9500 . ?
C67 N3 1.087(7) . ?
C67 C68 1.398(7) . ?
C68 H68A 0.9800 . ?
C68 H68B 0.9800 . ?
C68 H68C 0.9800 . ?
C69 N4 1.127(7) . ?
C69 C70 1.438(8) . ?
C70 H70A 0.9800 . ?
C70 H70B 0.9800 . ?
C70 H70C 0.9800 . ?
N1 Mo1 2.303(3) . ?
N2 Mo2 2.254(3) . ?
O1 Mo1 1.845(2) . ?
O1 Mo2 2.009(2) . ?
O1 S1 3.363(2) . ?
O2 Mo2 1.904(3) . ?
S1 Mo2 2.2298(10) . ?
S1 Mo1 2.3744(10) . ?
S2 Mo1 2.3190(11) . ?
S3 Mo1 2.3260(10) . ?
S4 Mo2 2.3121(10) . ?
Mo2 Mo1 2.5535(5) . ?
